data_1530943
loop_
_publ_author_name
'Vandenborre, M.T.'
'Chubb, M.'

_publ_section_title
;
 Etude structurale d'un compose non stoechiometrique de formule Pb1.97
 Nb1.77 Zn.23 O6.66
;
_journal_name_full 'Revue de Chimie Minerale'
_journal_page_first 129
_journal_page_last 138
_journal_volume 21
_journal_year 1984
_chemical_formula_sum 'Nb4.42 O16.55 Pb4.92 Zn0.575'
_chemical_name_systematic 'Pb4.92 Nb4.42 Zn.575 O16.55'
_space_group_IT_number 148
_symmetry_space_group_name_Hall '-R 3'
_symmetry_space_group_name_H-M 'R -3 :H'
_cell_angle_alpha 90
_cell_angle_beta 90
_cell_angle_gamma 120
_cell_formula_units_Z 1
_cell_length_a 7.476
_cell_length_b 7.476
_cell_length_c 18.315
_cell_volume 886.495
_citation_journal_id_ASTM RVCMA8
_cod_data_source_file Vandenborre_RVCMA8_1984_1013.cif
_cod_data_source_block Nb4.42O16.55Pb4.92Zn0.575
_cod_original_cell_volume 886.4947
_cod_database_code 1530943

loop_
_symmetry_equiv_pos_as_xyz
x,y,z
-y,x-y,z
-x+y,-x,z
-x,-y,-z
y,-x+y,-z
x-y,x,-z
x+2/3,y+1/3,z+1/3
-y+2/3,x-y+1/3,z+1/3
-x+y+2/3,-x+1/3,z+1/3
-x+2/3,-y+1/3,-z+1/3
y+2/3,-x+y+1/3,-z+1/3
x-y+2/3,x+1/3,-z+1/3
x+1/3,y+2/3,z+2/3
-y+1/3,x-y+2/3,z+2/3
-x+y+1/3,-x+2/3,z+2/3
-x+1/3,-y+2/3,-z+2/3
y+1/3,-x+y+2/3,-z+2/3
x-y+1/3,x+2/3,-z+2/3

loop_
_atom_site_label
_atom_site_type_symbol
_atom_site_fract_x
_atom_site_fract_y
_atom_site_fract_z
_atom_site_occupancy
_atom_site_U_iso_or_equiv
Nb2 Nb+5 0.5 0 0.5 0.442 0.0
O3 O-2 0 0 0.375 0.167 0.0
Zn2 Zn+2 0.5 0 0.5 0.058 0.0
O5 O-2 0 0 0.411 0.005 0.0
O4 O-2 0.38 0.62 0.11 0.015 0.0
O1 O-2 0.127 0.877 0.186 0.4236 0.0
Pb1 Pb+2 0 0 0.5 0.158 0.0
Zn1 Zn+2 0 0 0 0.019 0.0
Pb2 Pb+2 0.5 0 0 0.494 0.0
O2 O-2 0.124 0.874 0.938 0.4236 0.0
Nb1 Nb+5 0 0 0 0.147 0.0
